data_7236966
loop_
_publ_author_name
'Chua, Ming Hui'
'Zhou, Hui'
'Lin, Ting Ting'
'Wu, Jishan'
'Xu, Jianwei'

_publ_section_title
;
 Triphenylethylenyl-based donor--acceptor--donor molecules: studies on
 structural and optical properties and AIE properties for cyanide
 detection
;
_journal_issue 46
_journal_name_full 'Journal of Materials Chemistry C'
_journal_page_first 12194
_journal_paper_doi 10.1039/C7TC04400C
_journal_volume 5
_journal_year 2017
_chemical_formula_sum 'C56 H45 O2.75'
_chemical_formula_weight 761.92
_chemical_name_systematic 2,7-bis(1,2,2-triphenylvinyl)-fluoren-9-one
_space_group_crystal_system monoclinic
_space_group_IT_number 14
_space_group_name_Hall '-P 2yn'
_space_group_name_H-M_alt 'P 1 21/n 1'
_atom_sites_solution_hydrogens geom
_audit_creation_method SHELXL-2014/7
_audit_update_record
;
2017-09-09 deposited with the CCDC.
2017-11-03 downloaded from the CCDC.
;
_cell_angle_alpha 90
_cell_angle_beta 90.014(2)
_cell_angle_gamma 90
_cell_formula_units_Z 4
_cell_length_a 12.1439(5)
_cell_length_b 9.0734(3)
_cell_length_c 37.6521(14)
_cell_measurement_reflns_used 9937
_cell_measurement_temperature 100(2)
_cell_measurement_theta_max 66.61
_cell_measurement_theta_min 3.64
_cell_volume 4148.8(3)
_computing_cell_refinement 'APEX3 v2016.1-0 (Bruker AXS)'
_computing_data_collection 'APEX3 (Bruker AXS)'
_computing_data_reduction 'SAINT V8.32B (Bruker AXS Inc., 2014)'
_computing_molecular_graphics 'Bruker SHELXTL'
_computing_publication_material 'Bruker SHELXTL'
_computing_structure_refinement 'SHELXL--2014 (Sheldrick 2014)'
_computing_structure_solution 'SHELXT--(Sheldrick 2015)'
_diffrn_ambient_temperature 100(2)
_diffrn_measured_fraction_theta_full 0.999
_diffrn_measured_fraction_theta_max 0.999
_diffrn_measurement_device_type 'Bruker D8 Venture'
_diffrn_measurement_method '\f and \w scans'
_diffrn_radiation_type CuK\a
_diffrn_radiation_wavelength 1.54178
_diffrn_reflns_av_R_equivalents 0.0287
_diffrn_reflns_av_unetI/netI 0.0181
_diffrn_reflns_Laue_measured_fraction_full 0.999
_diffrn_reflns_Laue_measured_fraction_max 0.999
_diffrn_reflns_limit_h_max 14
_diffrn_reflns_limit_h_min -14
_diffrn_reflns_limit_k_max 10
_diffrn_reflns_limit_k_min -10
_diffrn_reflns_limit_l_max 44
_diffrn_reflns_limit_l_min -44
_diffrn_reflns_number 48891
_diffrn_reflns_point_group_measured_fraction_full 0.999
_diffrn_reflns_point_group_measured_fraction_max 0.999
_diffrn_reflns_theta_full 66.585
_diffrn_reflns_theta_max 66.585
_diffrn_reflns_theta_min 2.347
_diffrn_source 'Sealed Microfocus Source'
_exptl_absorpt_coefficient_mu 0.569
_exptl_absorpt_correction_T_max 0.7528
_exptl_absorpt_correction_T_min 0.6994
_exptl_absorpt_correction_type multi-scan
_exptl_absorpt_process_details 'Sadabs, (Sheldrick 2012)'
_exptl_crystal_colour Orange
_exptl_crystal_density_diffrn 1.220
_exptl_crystal_density_meas ?
_exptl_crystal_density_method 'Not Measured'
_exptl_crystal_description Plate
_exptl_crystal_F_000 1612
_exptl_crystal_preparation Luminescent
_exptl_crystal_recrystallization_method 'Vapour diffusion'
_exptl_crystal_size_max 0.351
_exptl_crystal_size_mid 0.255
_exptl_crystal_size_min 0.108
_refine_diff_density_max 0.392
_refine_diff_density_min -0.540
_refine_diff_density_rms 0.046
_refine_ls_extinction_method none
_refine_ls_goodness_of_fit_ref 1.027
_refine_ls_hydrogen_treatment constr
_refine_ls_matrix_type full
_refine_ls_number_parameters 588
_refine_ls_number_reflns 7311
_refine_ls_number_restraints 64
_refine_ls_restrained_S_all 1.041
_refine_ls_R_factor_all 0.0500
_refine_ls_R_factor_gt 0.0448
_refine_ls_shift/su_max 0.001
_refine_ls_shift/su_mean 0.000
_refine_ls_structure_factor_coef Fsqd
_refine_ls_weighting_details 'w=1/[\s^2^(Fo^2^)+(0.0592P)^2^+2.5741P] where P=(Fo^2^+2Fc^2^)/3'
_refine_ls_weighting_scheme calc
_refine_ls_wR_factor_gt 0.1165
_refine_ls_wR_factor_ref 0.1208
_reflns_Friedel_coverage 0.000
_reflns_number_gt 6500
_reflns_number_total 7311
_reflns_threshold_expression 'I > 2\s(I)'
_cod_data_source_file c7tc04400c2.cif
_cod_data_source_block h301
_cod_depositor_comments
;
The following automatic conversions were performed:

data item '_exptl_absorpt_correction_type' value 'Multi-scan' was
changed to 'multi-scan' in accordance with the
/home/saulius/struct/COD-crude-data/automatic-downloads/DataCite-retrospective/RSC/depositions/lib/dictionaries/cif_core.dic
dictionary named 'cif_core.dic' version 2.4.2 last updated on
2011-04-26.

data item '_exptl_crystal_density_meas' value 'Not Measured' was
changed to '?' -- the value is perceived as not measured.

Automatic conversion script
Id: cif_fix_values 6909 2019-04-08 15:41:33Z antanas 
;
_cod_original_sg_symbol_H-M 'P 21/n'
_cod_database_code 7236966
_shelx_shelxl_version_number 2014/7
_shelx_space_group_comment
; 
The symmetry employed for this shelxl refinement is uniquely defined 
by the following loop, which should always be used as a source of 
symmetry information in preference to the above space-group names. 
They are only intended as comments. 
;
_computing_bruker_data_scaling 'SADABS V2012/1 (Bruker AXS Inc.)'

loop_
_space_group_symop_operation_xyz
'x, y, z'
'-x+1/2, y+1/2, -z+1/2'
'-x, -y, -z'
'x-1/2, -y-1/2, z-1/2'

loop_
_atom_site_label
_atom_site_type_symbol
_atom_site_fract_x
_atom_site_fract_y
_atom_site_fract_z
_atom_site_U_iso_or_equiv
_atom_site_adp_type
_atom_site_occupancy
_atom_site_site_symmetry_order
_atom_site_calc_flag
_atom_site_refinement_flags_posn
_atom_site_refinement_flags_adp
_atom_site_refinement_flags_occupancy
_atom_site_disorder_assembly
_atom_site_disorder_group
O1 O 0.1933(5) 0.5386(5) 0.48610(10) 0.0301(9) Uani 0.534(12) 1 d D U P A 1
C1 C 0.2319(8) 0.6629(10) 0.4875(3) 0.0274(13) Uani 0.534(12) 1 d D U P A 1
O1A O 0.1484(6) 0.5762(6) 0.48550(11) 0.0286(10) Uani 0.466(12) 1 d D U P A 2
C1A C 0.2110(9) 0.6825(12) 0.4849(4) 0.0266(13) Uani 0.466(12) 1 d D U P A 2
C2 C 0.25705(13) 0.75969(18) 0.45484(4) 0.0249(3) Uani 1 1 d . . . . .
C3 C 0.31260(11) 0.88600(16) 0.46639(4) 0.0180(3) Uani 1 1 d . . . . .
C4 C 0.31602(11) 0.88331(16) 0.50581(4) 0.0178(3) Uani 1 1 d . . . . .
C5 C 0.26333(12) 0.75512(17) 0.51769(4) 0.0221(3) Uani 1 1 d . . . . .
C6 C 0.35785(11) 0.98099(16) 0.44167(4) 0.0184(3) Uani 1 1 d . . . . .
H6 H 0.3924 1.0699 0.4489 0.022 Uiso 1 1 calc R U . . .
C7 C 0.35157(11) 0.94316(16) 0.40567(4) 0.0177(3) Uani 1 1 d . . . . .
H7 H 0.3843 1.0064 0.3886 0.021 Uiso 1 1 calc R U . . .
C8 C 0.29869(11) 0.81537(17) 0.39422(4) 0.0183(3) Uani 1 1 d . . . . .
C9 C 0.24739(13) 0.72490(18) 0.41923(4) 0.0258(3) Uani 1 1 d . . . . .
H9 H 0.2066 0.6409 0.4119 0.031 Uiso 1 1 calc R U . . .
C10 C 0.29640(11) 0.77048(16) 0.35605(4) 0.0171(3) Uani 1 1 d . . . . .
C11 C 0.18387(11) 0.74891(16) 0.34099(4) 0.0179(3) Uani 1 1 d . . . . .
C12 C 0.15524(12) 0.62137(17) 0.32249(4) 0.0222(3) Uani 1 1 d . . . . .
H12 H 0.2081 0.5452 0.3196 0.027 Uiso 1 1 calc R U . . .
C13 C 0.05049(13) 0.60428(19) 0.30826(4) 0.0263(3) Uani 1 1 d . . . . .
H13 H 0.0325 0.5172 0.2955 0.032 Uiso 1 1 calc R U . . .
C14 C -0.02789(12) 0.7140(2) 0.31264(4) 0.0279(4) Uani 1 1 d . . . . .
H14 H -0.0993 0.7030 0.3027 0.033 Uiso 1 1 calc R U . . .
C15 C -0.00098(12) 0.83988(19) 0.33164(4) 0.0264(3) Uani 1 1 d . . . . .
H15 H -0.0546 0.9149 0.3350 0.032 Uiso 1 1 calc R U . . .
C16 C 0.10363(12) 0.85700(17) 0.34583(4) 0.0213(3) Uani 1 1 d . . . . .
H16 H 0.1208 0.9433 0.3590 0.026 Uiso 1 1 calc R U . . .
C17 C 0.38931(11) 0.74769(15) 0.33699(4) 0.0167(3) Uani 1 1 d . . . . .
C18 C 0.38332(11) 0.71408(16) 0.29807(4) 0.0166(3) Uani 1 1 d . . . . .
C19 C 0.42855(11) 0.58401(17) 0.28492(4) 0.0191(3) Uani 1 1 d . . . . .
H19 H 0.4660 0.5188 0.3005 0.023 Uiso 1 1 calc R U . . .
C20 C 0.41925(12) 0.54881(17) 0.24908(4) 0.0229(3) Uani 1 1 d . . . . .
H20 H 0.4493 0.4592 0.2404 0.027 Uiso 1 1 calc R U . . .
C21 C 0.36602(12) 0.64482(18) 0.22604(4) 0.0238(3) Uani 1 1 d . . . . .
H21 H 0.3594 0.6208 0.2016 0.029 Uiso 1 1 calc R U . . .
C22 C 0.32260(12) 0.77596(18) 0.23884(4) 0.0225(3) Uani 1 1 d . . . . .
H22 H 0.2869 0.8423 0.2231 0.027 Uiso 1 1 calc R U . . .
C23 C 0.33118(11) 0.81039(17) 0.27466(4) 0.0191(3) Uani 1 1 d . . . . .
H23 H 0.3013 0.9003 0.2833 0.023 Uiso 1 1 calc R U . . .
C24 C 0.50308(12) 0.75208(16) 0.35202(4) 0.0182(3) Uani 1 1 d . . . . .
C25 C 0.58651(12) 0.82152(17) 0.33279(4) 0.0214(3) Uani 1 1 d . . . . .
H25 H 0.5694 0.8668 0.3107 0.026 Uiso 1 1 calc R U . . .
C26 C 0.69369(12) 0.82567(19) 0.34530(4) 0.0269(3) Uani 1 1 d . . . . .
H26 H 0.7490 0.8753 0.3321 0.032 Uiso 1 1 calc R U . . .
C27 C 0.72047(13) 0.75759(19) 0.37712(4) 0.0295(4) Uani 1 1 d . . . . .
H27 H 0.7942 0.7591 0.3856 0.035 Uiso 1 1 calc R U . . .
C28 C 0.63900(13) 0.68726(18) 0.39655(4) 0.0277(4) Uani 1 1 d . . . . .
H28 H 0.6570 0.6405 0.4184 0.033 Uiso 1 1 calc R U . . .
C29 C 0.53097(13) 0.68486(17) 0.38424(4) 0.0220(3) Uani 1 1 d . . . . .
H29 H 0.4756 0.6371 0.3979 0.026 Uiso 1 1 calc R U . . .
C30 C 0.36519(12) 0.97664(17) 0.53008(4) 0.0197(3) Uani 1 1 d . . . . .
H30 H 0.3997 1.0652 0.5226 0.024 Uiso 1 1 calc R U . . .
C31 C 0.36287(12) 0.93744(17) 0.56603(4) 0.0197(3) Uani 1 1 d . . . . .
H31 H 0.3978 1.0000 0.5828 0.024 Uiso 1 1 calc R U . . .
C32 C 0.31083(11) 0.80932(16) 0.57798(4) 0.0178(3) Uani 1 1 d . . . . .
C33 C 0.25945(12) 0.71666(17) 0.55324(4) 0.0220(3) Uani 1 1 d . . . . .
H33 H 0.2228 0.6295 0.5607 0.026 Uiso 1 1 calc R U . . .
C34 C 0.31522(12) 0.76861(16) 0.61651(4) 0.0184(3) Uani 1 1 d . . . . .
C35 C 0.42955(12) 0.75771(16) 0.63114(4) 0.0196(3) Uani 1 1 d . . . . .
C36 C 0.51194(12) 0.69376(17) 0.61028(4) 0.0224(3) Uani 1 1 d . . . . .
H36 H 0.4941 0.6577 0.5873 0.027 Uiso 1 1 calc R U . . .
C37 C 0.61943(13) 0.68209(18) 0.62258(4) 0.0276(3) Uani 1 1 d . . . . .
H37 H 0.6739 0.6363 0.6083 0.033 Uiso 1 1 calc R U . . .
C38 C 0.64722(13) 0.73703(19) 0.65561(5) 0.0301(4) Uani 1 1 d . . . . .
H38 H 0.7210 0.7304 0.6639 0.036 Uiso 1 1 calc R U . . .
C39 C 0.56695(14) 0.80194(19) 0.67661(4) 0.0290(4) Uani 1 1 d . . . . .
H39 H 0.5858 0.8398 0.6993 0.035 Uiso 1 1 calc R U . . .
C40 C 0.45901(13) 0.81191(17) 0.66459(4) 0.0234(3) Uani 1 1 d . . . . .
H40 H 0.4046 0.8561 0.6793 0.028 Uiso 1 1 calc R U . . .
C41 C 0.22208(12) 0.73861(16) 0.63497(4) 0.0181(3) Uani 1 1 d . . . . .
C42 C 0.22098(11) 0.67735(16) 0.67186(4) 0.0179(3) Uani 1 1 d . . . . .
C43 C 0.28700(12) 0.55854(16) 0.68161(4) 0.0195(3) Uani 1 1 d . . . . .
H43 H 0.3363 0.5168 0.6648 0.023 Uiso 1 1 calc R U . . .
C44 C 0.28128(12) 0.50059(17) 0.71573(4) 0.0229(3) Uani 1 1 d . . . . .
H44 H 0.3274 0.4203 0.7222 0.027 Uiso 1 1 calc R U . . .
C45 C 0.20876(12) 0.55918(17) 0.74040(4) 0.0227(3) Uani 1 1 d . . . . .
H45 H 0.2052 0.5195 0.7637 0.027 Uiso 1 1 calc R U . . .
C46 C 0.14166(12) 0.67579(17) 0.73086(4) 0.0216(3) Uani 1 1 d . . . . .
H46 H 0.0915 0.7159 0.7476 0.026 Uiso 1 1 calc R U . . .
C47 C 0.14746(12) 0.73429(16) 0.69690(4) 0.0200(3) Uani 1 1 d . . . . .
H47 H 0.1008 0.8141 0.6906 0.024 Uiso 1 1 calc R U . . .
C48 C 0.11069(12) 0.75895(17) 0.61880(4) 0.0190(3) Uani 1 1 d . . . . .
C49 C 0.07989(12) 0.88914(17) 0.60167(4) 0.0221(3) Uani 1 1 d . . . . .
H49 H 0.1303 0.9691 0.6006 0.027 Uiso 1 1 calc R U . . .
C50 C -0.02347(13) 0.90330(19) 0.58619(4) 0.0272(3) Uani 1 1 d . . . . .
H50 H -0.0431 0.9923 0.5745 0.033 Uiso 1 1 calc R U . . .
C51 C -0.09770(14) 0.7884(2) 0.58777(5) 0.0344(4) Uani 1 1 d . . . . .
H51 H -0.1679 0.7973 0.5769 0.041 Uiso 1 1 calc R U . . .
C52 C -0.06924(14) 0.6598(2) 0.60534(5) 0.0370(4) Uani 1 1 d . . . . .
H52 H -0.1207 0.5812 0.6068 0.044 Uiso 1 1 calc R U . . .
C53 C 0.03398(13) 0.64516(19) 0.62079(4) 0.0283(4) Uani 1 1 d . . . . .
H53 H 0.0525 0.5566 0.6329 0.034 Uiso 1 1 calc R U . . .
O1S O 0.8360(4) 0.6388(4) 0.45292(14) 0.0571(15) Uani 0.482(7) 1 d D U P B 1
H1S H 0.8282 0.5879 0.4714 0.086 Uiso 0.482(7) 1 calc DR U P B 1
C1S C 0.9463(4) 0.6951(5) 0.45148(12) 0.0462(14) Uani 0.482(7) 1 d D U P B 1
H1S1 H 0.9576 0.7517 0.4293 0.055 Uiso 0.482(7) 1 calc R U P B 1
H1S2 H 1.0000 0.6131 0.4521 0.055 Uiso 0.482(7) 1 calc R U P B 1
C2S C 0.9612(6) 0.7933(10) 0.4832(2) 0.066(2) Uani 0.482(7) 1 d D U P B 1
H2S1 H 1.0359 0.8340 0.4832 0.099 Uiso 0.482(7) 1 calc R U P B 1
H2S2 H 0.9076 0.8740 0.4822 0.099 Uiso 0.482(7) 1 calc R U P B 1
H2S3 H 0.9498 0.7360 0.5050 0.099 Uiso 0.482(7) 1 calc R U P B 1
O1X O 0.7960(4) 0.6679(8) 0.47254(19) 0.096(2) Uani 0.518(7) 1 d D U P B 2
H1X H 0.7868 0.6684 0.4947 0.144 Uiso 0.518(7) 1 calc R U P B 2
C1X C 0.8839(4) 0.7665(6) 0.46343(14) 0.057(2) Uani 0.518(7) 1 d D U P B 2
H1X1 H 0.8562 0.8448 0.4475 0.069 Uiso 0.518(7) 1 calc R U P B 2
H1X2 H 0.9427 0.7118 0.4508 0.069 Uiso 0.518(7) 1 calc R U P B 2
C2X C 0.9277(8) 0.8313(12) 0.4954(2) 0.091(3) Uani 0.518(7) 1 d D U P B 2
H2X1 H 0.9878 0.8987 0.4892 0.136 Uiso 0.518(7) 1 calc R U P B 2
H2X2 H 0.8694 0.8859 0.5076 0.136 Uiso 0.518(7) 1 calc R U P B 2
H2X3 H 0.9557 0.7533 0.5110 0.136 Uiso 0.518(7) 1 calc R U P B 2
O2S O 0.3972(4) 0.3223(5) 0.48762(11) 0.0790(9) Uani 0.5 1 d D U P C -1
H2S H 0.3300 0.3417 0.4900 0.119 Uiso 0.5 1 calc R U P C -1
C3S C 0.4639(9) 0.4270(9) 0.5096(3) 0.0790(9) Uani 0.5 1 d D U P C -1
H3S1 H 0.4159 0.4787 0.5268 0.095 Uiso 0.5 1 calc R U P C -1
H3S2 H 0.5210 0.3725 0.5230 0.095 Uiso 0.5 1 calc R U P C -1
C4S C 0.5163(9) 0.5350(9) 0.4852(3) 0.0790(9) Uani 0.5 1 d D U P C -1
H4S1 H 0.5606 0.6049 0.4989 0.119 Uiso 0.5 1 calc R U P C -1
H4S2 H 0.5638 0.4827 0.4683 0.119 Uiso 0.5 1 calc R U P C -1
H4S3 H 0.4591 0.5885 0.4721 0.119 Uiso 0.5 1 calc R U P C -1
O1W O 0.5519(13) 0.5628(19) 0.5205(4) 0.151(5) Uani 0.25 1 d . U P D 2

loop_
_atom_site_aniso_label
_atom_site_aniso_U_11
_atom_site_aniso_U_22
_atom_site_aniso_U_33
_atom_site_aniso_U_23
_atom_site_aniso_U_13
_atom_site_aniso_U_12
O1 0.041(2) 0.0274(18) 0.0216(11) 0.0013(11) -0.0030(15) -0.0152(16)
C1 0.038(3) 0.029(2) 0.0154(19) 0.0055(17) -0.003(2) -0.015(2)
O1A 0.039(2) 0.029(2) 0.0179(12) 0.0043(13) -0.0021(16) -0.0165(17)
C1A 0.038(3) 0.027(2) 0.015(2) 0.0021(19) -0.006(2) -0.013(2)
C2 0.0311(8) 0.0270(8) 0.0166(7) 0.0002(6) 0.0019(6) -0.0114(7)
C3 0.0175(7) 0.0216(7) 0.0150(7) -0.0012(6) 0.0002(5) -0.0010(6)
C4 0.0168(6) 0.0211(7) 0.0156(7) 0.0010(6) 0.0014(5) 0.0002(6)
C5 0.0249(7) 0.0247(8) 0.0167(7) -0.0003(6) 0.0018(6) -0.0069(6)
C6 0.0188(7) 0.0185(7) 0.0177(7) 0.0001(6) -0.0003(5) -0.0023(6)
C7 0.0169(7) 0.0206(7) 0.0156(7) 0.0030(6) 0.0018(5) -0.0001(6)
C8 0.0171(7) 0.0231(7) 0.0147(7) 0.0002(6) 0.0001(5) 0.0011(6)
C9 0.0333(8) 0.0263(8) 0.0178(7) -0.0018(6) 0.0004(6) -0.0128(7)
C10 0.0194(7) 0.0175(7) 0.0145(7) 0.0013(5) 0.0000(5) -0.0008(5)
C11 0.0186(7) 0.0225(7) 0.0125(6) 0.0020(5) 0.0023(5) -0.0033(6)
C12 0.0213(7) 0.0233(8) 0.0219(7) -0.0012(6) 0.0034(6) -0.0026(6)
C13 0.0231(8) 0.0300(9) 0.0258(8) -0.0061(7) 0.0017(6) -0.0080(7)
C14 0.0176(7) 0.0391(10) 0.0269(8) -0.0004(7) -0.0003(6) -0.0062(7)
C15 0.0183(7) 0.0322(9) 0.0288(8) 0.0002(7) 0.0033(6) 0.0024(6)
C16 0.0214(7) 0.0236(8) 0.0188(7) -0.0012(6) 0.0029(6) -0.0018(6)
C17 0.0194(7) 0.0161(7) 0.0146(7) 0.0015(5) -0.0010(5) -0.0004(5)
C18 0.0138(6) 0.0210(7) 0.0151(7) 0.0005(5) 0.0011(5) -0.0029(5)
C19 0.0174(7) 0.0217(7) 0.0183(7) 0.0016(6) 0.0013(5) -0.0006(6)
C20 0.0228(7) 0.0240(8) 0.0220(7) -0.0053(6) 0.0041(6) -0.0019(6)
C21 0.0246(7) 0.0320(9) 0.0149(7) -0.0033(6) -0.0001(6) -0.0060(7)
C22 0.0225(7) 0.0278(8) 0.0171(7) 0.0044(6) -0.0031(6) -0.0025(6)
C23 0.0180(7) 0.0211(7) 0.0182(7) 0.0003(6) 0.0002(5) -0.0007(6)
C24 0.0196(7) 0.0178(7) 0.0172(7) -0.0039(5) -0.0008(5) 0.0024(6)
C25 0.0212(7) 0.0234(8) 0.0194(7) -0.0021(6) 0.0001(6) 0.0018(6)
C26 0.0188(7) 0.0311(9) 0.0307(8) -0.0057(7) 0.0013(6) -0.0014(6)
C27 0.0198(7) 0.0343(9) 0.0344(9) -0.0096(7) -0.0089(7) 0.0041(7)
C28 0.0306(8) 0.0293(9) 0.0231(8) -0.0037(7) -0.0094(6) 0.0089(7)
C29 0.0249(7) 0.0226(8) 0.0186(7) -0.0011(6) -0.0014(6) 0.0028(6)
C30 0.0218(7) 0.0201(7) 0.0172(7) 0.0005(6) 0.0010(5) -0.0044(6)
C31 0.0198(7) 0.0227(8) 0.0165(7) -0.0023(6) -0.0004(5) -0.0024(6)
C32 0.0158(6) 0.0218(7) 0.0157(7) 0.0004(6) 0.0015(5) 0.0020(6)
C33 0.0251(7) 0.0231(8) 0.0177(7) 0.0014(6) 0.0025(6) -0.0061(6)
C34 0.0205(7) 0.0187(7) 0.0159(7) -0.0004(6) 0.0000(5) -0.0008(6)
C35 0.0209(7) 0.0188(7) 0.0192(7) 0.0049(6) -0.0008(6) -0.0039(6)
C36 0.0226(7) 0.0224(8) 0.0222(7) 0.0031(6) 0.0004(6) -0.0017(6)
C37 0.0215(8) 0.0264(8) 0.0348(9) 0.0082(7) 0.0017(6) 0.0016(6)
C38 0.0218(8) 0.0301(9) 0.0385(9) 0.0132(7) -0.0096(7) -0.0046(7)
C39 0.0348(9) 0.0283(9) 0.0238(8) 0.0068(7) -0.0100(7) -0.0093(7)
C40 0.0278(8) 0.0225(8) 0.0199(7) 0.0025(6) -0.0005(6) -0.0052(6)
C41 0.0210(7) 0.0176(7) 0.0155(7) -0.0013(5) -0.0001(5) 0.0000(6)
C42 0.0186(7) 0.0202(7) 0.0149(7) -0.0005(6) 0.0003(5) -0.0040(6)
C43 0.0192(7) 0.0216(7) 0.0178(7) -0.0005(6) 0.0035(5) -0.0001(6)
C44 0.0222(7) 0.0238(8) 0.0226(7) 0.0048(6) -0.0015(6) 0.0020(6)
C45 0.0263(7) 0.0281(8) 0.0137(7) 0.0033(6) -0.0001(6) -0.0041(6)
C46 0.0221(7) 0.0262(8) 0.0165(7) -0.0046(6) 0.0034(5) -0.0021(6)
C47 0.0212(7) 0.0198(7) 0.0189(7) -0.0006(6) -0.0008(6) 0.0012(6)
C48 0.0198(7) 0.0239(8) 0.0132(6) 0.0003(6) 0.0020(5) 0.0002(6)
C49 0.0231(7) 0.0244(8) 0.0190(7) 0.0007(6) 0.0029(6) 0.0007(6)
C50 0.0266(8) 0.0308(9) 0.0242(8) 0.0043(7) -0.0003(6) 0.0070(7)
C51 0.0239(8) 0.0424(10) 0.0369(9) 0.0019(8) -0.0085(7) 0.0019(7)
C52 0.0257(8) 0.0352(10) 0.0502(11) 0.0045(8) -0.0085(8) -0.0084(7)
C53 0.0264(8) 0.0266(8) 0.0320(8) 0.0058(7) -0.0037(6) -0.0028(7)
O1S 0.051(2) 0.051(2) 0.069(3) 0.032(2) -0.033(2) -0.0297(18)
C1S 0.032(2) 0.047(3) 0.059(3) 0.021(2) 0.003(2) 0.000(2)
C2S 0.065(4) 0.071(5) 0.063(5) 0.013(3) -0.024(4) -0.034(4)
O1X 0.055(3) 0.136(5) 0.096(4) 0.064(4) -0.018(3) -0.045(3)
C1X 0.047(3) 0.055(3) 0.070(3) 0.043(3) -0.029(3) -0.026(3)
C2X 0.128(8) 0.072(5) 0.071(5) 0.008(4) -0.005(5) -0.010(5)
O2S 0.093(2) 0.066(2) 0.078(2) -0.0004(16) 0.0113(17) 0.0058(18)
C3S 0.093(2) 0.066(2) 0.078(2) -0.0004(16) 0.0113(17) 0.0058(18)
C4S 0.093(2) 0.066(2) 0.078(2) -0.0004(16) 0.0113(17) 0.0058(18)
O1W 0.155(5) 0.151(5) 0.147(5) -0.002(3) 0.002(3) -0.002(3)

loop_
_atom_type_symbol
_atom_type_description
_atom_type_scat_dispersion_real
_atom_type_scat_dispersion_imag
_atom_type_scat_source
C C 0.0181 0.0091 'International Tables Vol C Tables 4.2.6.8 and 6.1.1.4'
H H 0.0000 0.0000 'International Tables Vol C Tables 4.2.6.8 and 6.1.1.4'
O O 0.0492 0.0322 'International Tables Vol C Tables 4.2.6.8 and 6.1.1.4'

loop_
_geom_angle_atom_site_label_1
_geom_angle_atom_site_label_2
_geom_angle_atom_site_label_3
_geom_angle
O1 C1 C5 131.4(9)
O1 C1 C2 124.6(9)
C5 C1 C2 104.0(5)
O1A C1A C2 129.5(10)
O1A C1A C5 125.3(10)
C2 C1A C5 105.1(6)
C9 C2 C3 121.97(14)
C9 C2 C1A 128.0(5)
C3 C2 C1A 109.9(5)
C9 C2 C1 128.8(4)
C3 C2 C1 108.3(4)
C6 C3 C2 119.53(13)
C6 C3 C4 132.23(13)
C2 C3 C4 108.10(13)
C30 C4 C5 119.69(13)
C30 C4 C3 131.53(13)
C5 C4 C3 108.66(12)
C33 C5 C4 122.25(14)
C33 C5 C1 126.8(4)
C4 C5 C1 110.2(4)
C33 C5 C1A 130.9(5)
C4 C5 C1A 106.8(5)
C3 C6 C7 118.51(13)
C3 C6 H6 120.7
C7 C6 H6 120.7
C8 C7 C6 121.89(13)
C8 C7 H7 119.1
C6 C7 H7 119.1
C7 C8 C9 119.09(13)
C7 C8 C10 122.20(13)
C9 C8 C10 118.70(13)
C2 C9 C8 118.82(14)
C2 C9 H9 120.6
C8 C9 H9 120.6
C17 C10 C11 122.82(12)
C17 C10 C8 122.44(12)
C11 C10 C8 114.71(12)
C16 C11 C12 118.34(13)
C16 C11 C10 119.86(13)
C12 C11 C10 121.78(13)
C13 C12 C11 120.90(14)
C13 C12 H12 119.6
C11 C12 H12 119.6
C14 C13 C12 120.16(15)
C14 C13 H13 119.9
C12 C13 H13 119.9
C15 C14 C13 119.39(14)
C15 C14 H14 120.3
C13 C14 H14 120.3
C16 C15 C14 120.45(15)
C16 C15 H15 119.8
C14 C15 H15 119.8
C15 C16 C11 120.72(14)
C15 C16 H16 119.6
C11 C16 H16 119.6
C10 C17 C24 124.50(12)
C10 C17 C18 120.63(12)
C24 C17 C18 114.87(12)
C19 C18 C23 119.06(13)
C19 C18 C17 120.07(12)
C23 C18 C17 120.86(13)
C20 C19 C18 120.49(13)
C20 C19 H19 119.8
C18 C19 H19 119.8
C21 C20 C19 119.97(14)
C21 C20 H20 120.0
C19 C20 H20 120.0
C22 C21 C20 119.83(13)
C22 C21 H21 120.1
C20 C21 H21 120.1
C21 C22 C23 120.13(14)
C21 C22 H22 119.9
C23 C22 H22 119.9
C22 C23 C18 120.49(14)
C22 C23 H23 119.8
C18 C23 H23 119.8
C25 C24 C29 118.09(13)
C25 C24 C17 119.16(12)
C29 C24 C17 122.72(13)
C26 C25 C24 121.23(14)
C26 C25 H25 119.4
C24 C25 H25 119.4
C25 C26 C27 120.13(15)
C25 C26 H26 119.9
C27 C26 H26 119.9
C28 C27 C26 119.60(14)
C28 C27 H27 120.2
C26 C27 H27 120.2
C27 C28 C29 120.28(14)
C27 C28 H28 119.9
C29 C28 H28 119.9
C28 C29 C24 120.66(15)
C28 C29 H29 119.7
C24 C29 H29 119.7
C4 C30 C31 118.36(14)
C4 C30 H30 120.8
C31 C30 H30 120.8
C32 C31 C30 122.15(13)
C32 C31 H31 118.9
C30 C31 H31 118.9
C31 C32 C33 119.09(13)
C31 C32 C34 120.08(13)
C33 C32 C34 120.77(13)
C5 C33 C32 118.45(14)
C5 C33 H33 120.8
C32 C33 H33 120.8
C41 C34 C35 124.90(13)
C41 C34 C32 121.11(12)
C35 C34 C32 113.93(12)
C36 C35 C40 117.96(14)
C36 C35 C34 118.98(13)
C40 C35 C34 123.04(14)
C37 C36 C35 121.13(14)
C37 C36 H36 119.4
C35 C36 H36 119.4
C38 C37 C36 120.13(15)
C38 C37 H37 119.9
C36 C37 H37 119.9
C37 C38 C39 119.66(14)
C37 C38 H38 120.2
C39 C38 H38 120.2
C38 C39 C40 120.34(15)
C38 C39 H39 119.8
C40 C39 H39 119.8
C39 C40 C35 120.77(15)
C39 C40 H40 119.6
C35 C40 H40 119.6
C34 C41 C48 121.44(13)
C34 C41 C42 123.94(13)
C48 C41 C42 114.57(12)
C43 C42 C47 118.42(13)
C43 C42 C41 121.82(13)
C47 C42 C41 119.66(13)
C44 C43 C42 120.51(13)
C44 C43 H43 119.7
C42 C43 H43 119.7
C45 C44 C43 120.40(14)
C45 C44 H44 119.8
C43 C44 H44 119.8
C46 C45 C44 119.60(13)
C46 C45 H45 120.2
C44 C45 H45 120.2
C45 C46 C47 120.16(14)
C45 C46 H46 119.9
C47 C46 H46 119.9
C46 C47 C42 120.89(14)
C46 C47 H47 119.6
C42 C47 H47 119.6
C53 C48 C49 118.21(14)
C53 C48 C41 119.46(13)
C49 C48 C41 122.33(13)
C50 C49 C48 120.90(15)
C50 C49 H49 119.5
C48 C49 H49 119.5
C51 C50 C49 120.13(15)
C51 C50 H50 119.9
C49 C50 H50 119.9
C50 C51 C52 119.62(15)
C50 C51 H51 120.2
C52 C51 H51 120.2
C51 C52 C53 120.42(16)
C51 C52 H52 119.8
C53 C52 H52 119.8
C52 C53 C48 120.68(16)
C52 C53 H53 119.7
C48 C53 H53 119.7
C1S O1S H1S 109.5
O1S C1S C2S 107.1(4)
O1S C1S H1S1 110.3
C2S C1S H1S1 110.3
O1S C1S H1S2 110.3
C2S C1S H1S2 110.3
H1S1 C1S H1S2 108.6
C1S C2S H2S1 109.5
C1S C2S H2S2 109.5
H2S1 C2S H2S2 109.5
C1S C2S H2S3 109.5
H2S1 C2S H2S3 109.5
H2S2 C2S H2S3 109.5
C1X O1X H1X 109.5
O1X C1X C2X 109.2(6)
O1X C1X H1X1 109.8
C2X C1X H1X1 109.8
O1X C1X H1X2 109.8
C2X C1X H1X2 109.8
H1X1 C1X H1X2 108.3
C1X C2X H2X1 109.5
C1X C2X H2X2 109.5
H2X1 C2X H2X2 109.5
C1X C2X H2X3 109.5
H2X1 C2X H2X3 109.5
H2X2 C2X H2X3 109.5
C3S O2S H2S 109.5
C4S C3S O2S 107.8(6)
C4S C3S H3S1 110.1
O2S C3S H3S1 110.1
C4S C3S H3S2 110.1
O2S C3S H3S2 110.1
H3S1 C3S H3S2 108.5
C3S C4S H4S1 109.5
C3S C4S H4S2 109.5
H4S1 C4S H4S2 109.5
C3S C4S H4S3 109.5
H4S1 C4S H4S3 109.5
H4S2 C4S H4S3 109.5

loop_
_geom_bond_atom_site_label_1
_geom_bond_atom_site_label_2
_geom_bond_distance
O1 C1 1.223(8)
C1 C5 1.462(12)
C1 C2 1.541(11)
O1A C1A 1.228(9)
C1A C2 1.444(14)
C1A C5 1.537(13)
C2 C9 1.382(2)
C2 C3 1.399(2)
C3 C6 1.383(2)
C3 C4 1.4851(19)
C4 C30 1.381(2)
C4 C5 1.401(2)
C5 C33 1.384(2)
C6 C7 1.400(2)
C6 H6 0.9500
C7 C8 1.394(2)
C7 H7 0.9500
C8 C9 1.396(2)
C8 C10 1.4940(19)
C9 H9 0.9500
C10 C17 1.353(2)
C10 C11 1.4923(19)
C11 C16 1.395(2)
C11 C12 1.395(2)
C12 C13 1.389(2)
C12 H12 0.9500
C13 C14 1.387(2)
C13 H13 0.9500
C14 C15 1.387(2)
C14 H14 0.9500
C15 C16 1.387(2)
C15 H15 0.9500
C16 H16 0.9500
C17 C24 1.4934(19)
C17 C18 1.4986(18)
C18 C19 1.393(2)
C18 C23 1.393(2)
C19 C20 1.391(2)
C19 H19 0.9500
C20 C21 1.389(2)
C20 H20 0.9500
C21 C22 1.388(2)
C21 H21 0.9500
C22 C23 1.388(2)
C22 H22 0.9500
C23 H23 0.9500
C24 C25 1.396(2)
C24 C29 1.400(2)
C25 C26 1.385(2)
C25 H25 0.9500
C26 C27 1.387(2)
C26 H26 0.9500
C27 C28 1.386(3)
C27 H27 0.9500
C28 C29 1.391(2)
C28 H28 0.9500
C29 H29 0.9500
C30 C31 1.400(2)
C30 H30 0.9500
C31 C32 1.398(2)
C31 H31 0.9500
C32 C33 1.401(2)
C32 C34 1.4977(19)
C33 H33 0.9500
C34 C41 1.355(2)
C34 C35 1.497(2)
C35 C36 1.398(2)
C35 C40 1.399(2)
C36 C37 1.389(2)
C36 H36 0.9500
C37 C38 1.382(2)
C37 H37 0.9500
C38 C39 1.387(3)
C38 H38 0.9500
C39 C40 1.390(2)
C39 H39 0.9500
C40 H40 0.9500
C41 C48 1.4946(19)
C41 C42 1.4960(19)
C42 C43 1.393(2)
C42 C47 1.398(2)
C43 C44 1.390(2)
C43 H43 0.9500
C44 C45 1.386(2)
C44 H44 0.9500
C45 C46 1.383(2)
C45 H45 0.9500
C46 C47 1.386(2)
C46 H46 0.9500
C47 H47 0.9500
C48 C53 1.393(2)
C48 C49 1.397(2)
C49 C50 1.390(2)
C49 H49 0.9500
C50 C51 1.380(3)
C50 H50 0.9500
C51 C52 1.385(3)
C51 H51 0.9500
C52 C53 1.388(2)
C52 H52 0.9500
C53 H53 0.9500
O1S C1S 1.434(5)
O1S H1S 0.8400
C1S C2S 1.501(7)
C1S H1S1 0.9900
C1S H1S2 0.9900
C2S H2S1 0.9800
C2S H2S2 0.9800
C2S H2S3 0.9800
O1X C1X 1.434(5)
O1X H1X 0.8400
C1X C2X 1.440(7)
C1X H1X1 0.9900
C1X H1X2 0.9900
C2X H2X1 0.9800
C2X H2X2 0.9800
C2X H2X3 0.9800
O2S C3S 1.498(7)
O2S H2S 0.8400
C3S C4S 1.489(6)
C3S H3S1 0.9900
C3S H3S2 0.9900
C4S H4S1 0.9800
C4S H4S2 0.9800
C4S H4S3 0.9800

loop_
_geom_hbond_atom_site_label_D
_geom_hbond_atom_site_label_H
_geom_hbond_atom_site_label_A
_geom_hbond_distance_DH
_geom_hbond_distance_HA
_geom_hbond_distance_DA
_geom_hbond_angle_DHA
_geom_hbond_site_symmetry_A
O1S H1S O1 0.84 1.99 2.827(6) 177.7 3_666
O1X H1X O1A 0.84 2.47 2.803(8) 104.7 3_666

loop_
_geom_torsion_atom_site_label_1
_geom_torsion_atom_site_label_2
_geom_torsion_atom_site_label_3
_geom_torsion_atom_site_label_4
_geom_torsion
O1A C1A C2 C9 -5.1(13)
C5 C1A C2 C9 171.2(3)
O1A C1A C2 C3 172.2(8)
C5 C1A C2 C3 -11.5(7)
O1 C1 C2 C9 -3.7(10)
C5 C1 C2 C9 176.9(3)
O1 C1 C2 C3 -172.8(7)
C5 C1 C2 C3 7.9(6)
C9 C2 C3 C6 1.2(2)
C1A C2 C3 C6 -176.4(5)
C1 C2 C3 C6 171.1(4)
C9 C2 C3 C4 -175.16(15)
C1A C2 C3 C4 7.3(5)
C1 C2 C3 C4 -5.2(4)
C6 C3 C4 C30 0.7(3)
C2 C3 C4 C30 176.32(16)
C6 C3 C4 C5 -175.24(15)
C2 C3 C4 C5 0.43(17)
C30 C4 C5 C33 -0.7(2)
C3 C4 C5 C33 175.73(14)
C30 C4 C5 C1 -171.6(4)
C3 C4 C5 C1 4.8(4)
C30 C4 C5 C1A 176.1(5)
C3 C4 C5 C1A -7.4(5)
O1 C1 C5 C33 2.7(11)
C2 C1 C5 C33 -178.0(2)
O1 C1 C5 C4 173.1(8)
C2 C1 C5 C4 -7.7(6)
O1A C1A C5 C33 4.5(12)
C2 C1A C5 C33 -172.0(3)
O1A C1A C5 C4 -172.0(8)
C2 C1A C5 C4 11.5(7)
C2 C3 C6 C7 -3.4(2)
C4 C3 C6 C7 171.89(14)
C3 C6 C7 C8 1.8(2)
C6 C7 C8 C9 2.1(2)
C6 C7 C8 C10 -176.94(13)
C3 C2 C9 C8 2.8(3)
C1A C2 C9 C8 179.8(6)
C1 C2 C9 C8 -165.0(5)
C7 C8 C9 C2 -4.3(2)
C10 C8 C9 C2 174.76(14)
C7 C8 C10 C17 58.0(2)
C9 C8 C10 C17 -121.11(16)
C7 C8 C10 C11 -123.63(14)
C9 C8 C10 C11 57.30(18)
C17 C10 C11 C16 -132.20(15)
C8 C10 C11 C16 49.39(18)
C17 C10 C11 C12 48.9(2)
C8 C10 C11 C12 -129.49(14)
C16 C11 C12 C13 2.0(2)
C10 C11 C12 C13 -179.11(13)
C11 C12 C13 C14 -0.7(2)
C12 C13 C14 C15 -0.7(2)
C13 C14 C15 C16 0.7(2)
C14 C15 C16 C11 0.6(2)
C12 C11 C16 C15 -1.9(2)
C10 C11 C16 C15 179.13(13)
C11 C10 C17 C24 -173.06(13)
C8 C10 C17 C24 5.2(2)
C11 C10 C17 C18 6.4(2)
C8 C10 C17 C18 -175.28(13)
C10 C17 C18 C19 -121.73(15)
C24 C17 C18 C19 57.80(18)
C10 C17 C18 C23 57.18(19)
C24 C17 C18 C23 -123.29(14)
C23 C18 C19 C20 -1.7(2)
C17 C18 C19 C20 177.22(13)
C18 C19 C20 C21 1.0(2)
C19 C20 C21 C22 0.2(2)
C20 C21 C22 C23 -0.7(2)
C21 C22 C23 C18 0.0(2)
C19 C18 C23 C22 1.2(2)
C17 C18 C23 C22 -177.72(13)
C10 C17 C24 C25 -138.09(15)
C18 C17 C24 C25 42.39(18)
C10 C17 C24 C29 44.1(2)
C18 C17 C24 C29 -135.40(14)
C29 C24 C25 C26 -0.7(2)
C17 C24 C25 C26 -178.64(14)
C24 C25 C26 C27 1.3(2)
C25 C26 C27 C28 -0.9(2)
C26 C27 C28 C29 0.0(2)
C27 C28 C29 C24 0.6(2)
C25 C24 C29 C28 -0.2(2)
C17 C24 C29 C28 177.63(14)
C5 C4 C30 C31 1.5(2)
C3 C4 C30 C31 -173.98(14)
C4 C30 C31 C32 -1.3(2)
C30 C31 C32 C33 0.2(2)
C30 C31 C32 C34 177.11(13)
C4 C5 C33 C32 -0.4(2)
C1 C5 C33 C32 168.9(5)
C1A C5 C33 C32 -176.5(6)
C31 C32 C33 C5 0.7(2)
C34 C32 C33 C5 -176.24(14)
C31 C32 C34 C41 127.47(15)
C33 C32 C34 C41 -55.6(2)
C31 C32 C34 C35 -55.41(18)
C33 C32 C34 C35 121.50(15)
C41 C34 C35 C36 137.02(16)
C32 C34 C35 C36 -39.98(19)
C41 C34 C35 C40 -44.6(2)
C32 C34 C35 C40 138.44(14)
C40 C35 C36 C37 1.0(2)
C34 C35 C36 C37 179.53(14)
C35 C36 C37 C38 -1.4(2)
C36 C37 C38 C39 0.9(2)
C37 C38 C39 C40 0.0(2)
C38 C39 C40 C35 -0.4(2)
C36 C35 C40 C39 -0.1(2)
C34 C35 C40 C39 -178.56(14)
C35 C34 C41 C48 177.17(13)
C32 C34 C41 C48 -6.0(2)
C35 C34 C41 C42 -5.6(2)
C32 C34 C41 C42 171.20(13)
C34 C41 C42 C43 -46.6(2)
C48 C41 C42 C43 130.77(14)
C34 C41 C42 C47 137.18(15)
C48 C41 C42 C47 -45.41(18)
C47 C42 C43 C44 -1.4(2)
C41 C42 C43 C44 -177.65(13)
C42 C43 C44 C45 0.8(2)
C43 C44 C45 C46 0.1(2)
C44 C45 C46 C47 -0.4(2)
C45 C46 C47 C42 -0.2(2)
C43 C42 C47 C46 1.1(2)
C41 C42 C47 C46 177.46(13)
C34 C41 C48 C53 130.08(16)
C42 C41 C48 C53 -47.40(19)
C34 C41 C48 C49 -50.1(2)
C42 C41 C48 C49 132.40(14)
C53 C48 C49 C50 -1.7(2)
C41 C48 C49 C50 178.50(14)
C48 C49 C50 C51 0.4(2)
C49 C50 C51 C52 1.0(3)
C50 C51 C52 C53 -1.1(3)
C51 C52 C53 C48 -0.2(3)
C49 C48 C53 C52 1.6(2)
C41 C48 C53 C52 -178.59(15)
